data_7047415
loop_
_publ_author_name
'Kang, Yang'
'Liao, Zhuang'
'Wu, Min'
'Li, Sai'
'Fang, De-Cai'
'Zheng, Xiang-Jun'
'Jin, Lin-Pei'

_publ_section_title
;
 Photophysical properties of a D-\p-A Schiff base and its applications in
 the detection of metal ions.
;
_journal_issue 38
_journal_name_full 'Dalton transactions (Cambridge, England : 2003)'
_journal_page_first 13730
_journal_page_last 13738
_journal_paper_doi 10.1039/c8dt03179g
_journal_volume 47
_journal_year 2018
_chemical_formula_moiety 'C26 H28 Cu N6 O2, C4 H8 O'
_chemical_formula_sum 'C30 H36 Cu N6 O3'
_chemical_formula_weight 592.19
_space_group_crystal_system monoclinic
_space_group_IT_number 14
_space_group_name_Hall '-P 2yn'
_space_group_name_H-M_alt 'P 1 21/n 1'
_symmetry_space_group_name_Hall '-P 2yn'
_symmetry_space_group_name_H-M 'P 1 21/n 1'
_atom_sites_solution_hydrogens geom
_atom_sites_solution_primary dual
_audit_creation_date 2017-08-14
_audit_creation_method
;
Olex2 1.2
(compiled 2017.03.28 svn.r3405 for OlexSys, GUI svn.r5335)
;
_audit_update_record
;
2017-12-19 deposited with the CCDC.
2018-09-03 downloaded from the CCDC.
;
_cell_angle_alpha 90
_cell_angle_beta 98.326(2)
_cell_angle_gamma 90
_cell_formula_units_Z 4
_cell_length_a 14.3591(3)
_cell_length_b 8.3292(2)
_cell_length_c 23.2265(7)
_cell_measurement_reflns_used 5500
_cell_measurement_temperature 100.00(10)
_cell_measurement_theta_max 73.0100
_cell_measurement_theta_min 5.6390
_cell_volume 2748.61(12)
_computing_cell_refinement 'CrysAlisPro 1.171.38.46 (Rigaku OD, 2015)'
_computing_data_collection 'CrysAlisPro 1.171.38.46 (Rigaku OD, 2015)'
_computing_data_reduction 'CrysAlisPro 1.171.38.46 (Rigaku OD, 2015)'
_computing_molecular_graphics 'Olex2 (Dolomanov et al., 2009)'
_computing_publication_material 'Olex2 (Dolomanov et al., 2009)'
_computing_structure_refinement 'ShelXL (Sheldrick, 2015)'
_computing_structure_solution 'ShelXT (Sheldrick, 2015)'
_diffrn_ambient_environment N~2~
_diffrn_ambient_temperature 100.00(10)
_diffrn_detector 'CCD plate'
_diffrn_detector_area_resol_mean 5.3127
_diffrn_detector_type AtlasS2
_diffrn_measured_fraction_theta_full 1.000
_diffrn_measured_fraction_theta_max 0.968
_diffrn_measurement_details
;
List of Runs (angles in degrees, time in seconds):

  # Type    Start    End  Width  t~exp~   \w     \q     \k     \f   Frames
#--------------------------------------------------------------------------
  1  \w    -66.00  32.00   1.00    1.00    --  -41.49  37.00-150.00   98
  2  \w     25.00  97.00   1.00    1.00    --   41.49-125.00-180.00   72
  3  \w     58.00 100.00   1.00    6.00    --  107.52 -94.00-120.00   42
  4  \w     59.00  86.00   1.00    1.00    --   41.49-125.00   0.00   27
  5  \w     35.00 125.00   1.00    6.00    --  107.52 -61.00 -30.00   90
  6  \w    113.00 166.00   1.00    6.00    --  107.52  45.00 -30.00   53
  7  \w    108.00 160.00   1.00    6.00    --  107.52 125.00 -30.00   52
  8  \w    150.00 177.00   1.00    6.00    --  107.52 125.00 120.00   27
  9  \w     79.00 177.00   1.00    6.00    --  107.52  77.00  90.00   98
 10  \w     34.00 113.00   1.00    6.00    --  107.52-125.00-150.00   79
 11  \w   -111.00 -41.00   1.00    1.00    --  -41.49 -37.00 -30.00   70
;
_diffrn_measurement_device 'four-circle diffractometer'
_diffrn_measurement_device_type 'SuperNova, Dual, Cu at zero, AtlasS2'
_diffrn_measurement_method '\w scans'
_diffrn_orient_matrix_type 'CrysAlisPro convention (1999,Acta A55,543-557)'
_diffrn_orient_matrix_UB_11 0.0701042000
_diffrn_orient_matrix_UB_12 0.1353383000
_diffrn_orient_matrix_UB_13 -0.0078803000
_diffrn_orient_matrix_UB_21 -0.0336986000
_diffrn_orient_matrix_UB_22 0.0940130000
_diffrn_orient_matrix_UB_23 0.0502568000
_diffrn_orient_matrix_UB_31 0.0755393000
_diffrn_orient_matrix_UB_32 -0.0838822000
_diffrn_orient_matrix_UB_33 0.0436900000
_diffrn_radiation_monochromator mirror
_diffrn_radiation_probe x-ray
_diffrn_radiation_type CuK\a
_diffrn_radiation_wavelength 1.54184
_diffrn_reflns_av_R_equivalents 0.0268
_diffrn_reflns_av_unetI/netI 0.0342
_diffrn_reflns_Laue_measured_fraction_full 1.000
_diffrn_reflns_Laue_measured_fraction_max 0.968
_diffrn_reflns_limit_h_max 17
_diffrn_reflns_limit_h_min -17
_diffrn_reflns_limit_k_max 5
_diffrn_reflns_limit_k_min -10
_diffrn_reflns_limit_l_max 26
_diffrn_reflns_limit_l_min -28
_diffrn_reflns_number 10846
_diffrn_reflns_point_group_measured_fraction_full 1.000
_diffrn_reflns_point_group_measured_fraction_max 0.968
_diffrn_reflns_theta_full 67.684
_diffrn_reflns_theta_max 73.488
_diffrn_reflns_theta_min 3.412
_diffrn_source 'micro-focus sealed X-ray tube'
_diffrn_source_type 'SuperNova (Cu) X-ray Source'
_exptl_absorpt_coefficient_mu 1.476
_exptl_absorpt_correction_T_max 1.00000
_exptl_absorpt_correction_T_min 0.75489
_exptl_absorpt_correction_type multi-scan
_exptl_absorpt_process_details
;
CrysAlisPro 1.171.38.46 (Rigaku Oxford Diffraction, 2015)
Empirical absorption correction using spherical harmonics,
 implemented in SCALE3 ABSPACK scaling algorithm.
;
_exptl_crystal_colour 'light black'
_exptl_crystal_density_diffrn 1.431
_exptl_crystal_description needle
_exptl_crystal_F_000 1244
_exptl_crystal_size_max 0.3
_exptl_crystal_size_mid 0.1
_exptl_crystal_size_min 0.05
_refine_diff_density_max 1.571
_refine_diff_density_min -0.614
_refine_diff_density_rms 0.081
_refine_ls_extinction_method none
_refine_ls_goodness_of_fit_ref 1.282
_refine_ls_hydrogen_treatment constr
_refine_ls_matrix_type full
_refine_ls_number_parameters 365
_refine_ls_number_reflns 5372
_refine_ls_number_restraints 0
_refine_ls_restrained_S_all 1.282
_refine_ls_R_factor_all 0.0550
_refine_ls_R_factor_gt 0.0478
_refine_ls_shift/su_max 0.000
_refine_ls_shift/su_mean 0.000
_refine_ls_structure_factor_coef Fsqd
_refine_ls_weighting_details 'w=1/[\s^2^(Fo^2^)+(0.1000P)^2^] where P=(Fo^2^+2Fc^2^)/3'
_refine_ls_weighting_scheme calc
_refine_ls_wR_factor_gt 0.1529
_refine_ls_wR_factor_ref 0.1603
_reflns_Friedel_coverage 0.000
_reflns_number_gt 4780
_reflns_number_total 5372
_reflns_threshold_expression 'I > 2\s(I)'
_cod_data_source_file c8dt03179g2.cif
_cod_data_source_block 20170814b
_cod_depositor_comments 'Adding full bibliography for 7047415--7047416.cif.'
_cod_database_code 7047415
_shelx_shelxl_version_number 2014/7
_chemical_oxdiff_formula CHNOCu
_shelx_space_group_comment
;
The symmetry employed for this shelxl refinement is uniquely defined
by the following loop, which should always be used as a source of
symmetry information in preference to the above space-group names.
They are only intended as comments.
;
_shelx_estimated_absorpt_t_max 0.930
_shelx_estimated_absorpt_t_min 0.666
_reflns_odcompleteness_completeness 99.96
_reflns_odcompleteness_iscentric 1
_reflns_odcompleteness_theta 67.13
_olex2_refinement_description
;
1. Fixed Uiso
 At 1.2 times of:
  All C(H) groups, All C(H,H) groups
 At 1.5 times of:
  All C(H,H,H) groups
2.a Secondary CH2 refined with riding coordinates:
 C8(H8A,H8B), C10(H10A,H10B), C21(H21A,H21B), C23(H23A,H23B), C27(H27A,H27B),
 C28(H28A,H28B), C29(H29A,H29B), C30(H30A,H30B)
2.b Aromatic/amide H refined with riding coordinates:
 C2(H2), C4(H4), C5(H5), C7(H7), C15(H15), C17(H17), C18(H18), C20(H20)
2.c Idealised Me refined as rotating group:
 C9(H9A,H9B,H9C), C11(H11A,H11B,H11C), C22(H22A,H22B,H22C), C24(H24A,H24B,H24C)
;
_olex2_submission_special_instructions 'No special instructions were received'
_oxdiff_exptl_absorpt_empirical_details
;
Empirical correction (ABSPACK) includes:
- Absorption correction using spherical harmonics
- Frame scaling
;
_oxdiff_exptl_absorpt_empirical_full_max 1.398
_oxdiff_exptl_absorpt_empirical_full_min 0.625

loop_
_space_group_symop_operation_xyz
'x, y, z'
'-x+1/2, y+1/2, -z+1/2'
'-x, -y, -z'
'x-1/2, -y-1/2, z-1/2'

loop_
_atom_site_label
_atom_site_type_symbol
_atom_site_fract_x
_atom_site_fract_y
_atom_site_fract_z
_atom_site_U_iso_or_equiv
_atom_site_adp_type
_atom_site_occupancy
_atom_site_site_symmetry_order
_atom_site_calc_flag
_atom_site_refinement_flags_posn
Cu1 Cu 0.43095(2) 0.16106(4) 0.46657(2) 0.01349(15) Uani 1 1 d .
O1 O 0.51075(11) 0.2815(2) 0.42407(7) 0.0171(3) Uani 1 1 d .
O2 O 0.36404(11) 0.0861(2) 0.39541(7) 0.0183(3) Uani 1 1 d .
N1 N 0.35542(13) 0.0339(2) 0.51326(8) 0.0150(4) Uani 1 1 d .
N2 N 0.49663(13) 0.2283(2) 0.54206(8) 0.0150(4) Uani 1 1 d .
N3 N 0.29502(15) -0.0771(3) 0.64844(9) 0.0245(5) Uani 1 1 d .
N4 N 0.52439(16) 0.2178(3) 0.69487(9) 0.0279(5) Uani 1 1 d .
N5 N 0.14093(16) -0.1812(3) 0.25957(10) 0.0251(5) Uani 1 1 d .
N6 N 0.75510(17) 0.6296(3) 0.38397(10) 0.0285(5) Uani 1 1 d .
C1 C 0.57996(15) 0.3761(3) 0.44515(10) 0.0154(4) Uani 1 1 d .
C2 C 0.63175(16) 0.4504(3) 0.40550(10) 0.0177(4) Uani 1 1 d .
H2 H 0.6152 0.4293 0.3660 0.021 Uiso 1 1 calc R
C3 C 0.70738(16) 0.5549(3) 0.42295(11) 0.0198(5) Uani 1 1 d .
C4 C 0.73215(16) 0.5862(3) 0.48418(11) 0.0187(5) Uani 1 1 d .
H4 H 0.7821 0.6543 0.4972 0.022 Uiso 1 1 calc R
C5 C 0.68289(16) 0.5166(3) 0.52291(10) 0.0172(4) Uani 1 1 d .
H5 H 0.6993 0.5408 0.5622 0.021 Uiso 1 1 calc R
C6 C 0.60654(15) 0.4074(3) 0.50638(10) 0.0156(4) Uani 1 1 d .
C7 C 0.56540(16) 0.3348(3) 0.55067(11) 0.0163(4) Uani 1 1 d .
H7 H 0.5880 0.3634 0.5888 0.020 Uiso 1 1 calc R
C8 C 0.7254(2) 0.6139(4) 0.32057(14) 0.0389(7) Uani 1 1 d .
H8A H 0.7434 0.7102 0.3014 0.047 Uiso 1 1 calc R
H8B H 0.6573 0.6053 0.3130 0.047 Uiso 1 1 calc R
C9 C 0.7677(3) 0.4710(4) 0.29506(16) 0.0445(8) Uani 1 1 d .
H9A H 0.7457 0.4658 0.2541 0.067 Uiso 1 1 calc GR
H9B H 0.7496 0.3750 0.3135 0.067 Uiso 1 1 calc GR
H9C H 0.8351 0.4804 0.3013 0.067 Uiso 1 1 calc GR
C10 C 0.84041(18) 0.7224(3) 0.40290(12) 0.0254(5) Uani 1 1 d .
H10A H 0.8297 0.7902 0.4353 0.031 Uiso 1 1 calc R
H10B H 0.8523 0.7921 0.3713 0.031 Uiso 1 1 calc R
C11 C 0.9274(2) 0.6204(4) 0.42147(15) 0.0354(6) Uani 1 1 d .
H11A H 0.9419 0.5598 0.3888 0.053 Uiso 1 1 calc GR
H11B H 0.9156 0.5482 0.4518 0.053 Uiso 1 1 calc GR
H11C H 0.9795 0.6888 0.4356 0.053 Uiso 1 1 calc GR
C12 C 0.45822(16) 0.1601(3) 0.58731(10) 0.0158(4) Uani 1 1 d .
C13 C 0.49460(16) 0.1906(3) 0.64721(11) 0.0191(5) Uani 1 1 d .
C14 C 0.29432(15) -0.0154(3) 0.38747(10) 0.0161(4) Uani 1 1 d .
C15 C 0.25468(16) -0.0494(3) 0.32998(10) 0.0192(5) Uani 1 1 d .
H15 H 0.2792 0.0020 0.3000 0.023 Uiso 1 1 calc R
C16 C 0.17988(16) -0.1572(3) 0.31544(11) 0.0193(5) Uani 1 1 d .
C17 C 0.14469(16) -0.2393(3) 0.36266(11) 0.0190(5) Uani 1 1 d .
H17 H 0.0974 -0.3158 0.3547 0.023 Uiso 1 1 calc R
C18 C 0.18046(16) -0.2050(3) 0.41879(10) 0.0177(4) Uani 1 1 d .
H18 H 0.1555 -0.2572 0.4485 0.021 Uiso 1 1 calc R
C19 C 0.25468(15) -0.0921(3) 0.43391(10) 0.0153(4) Uani 1 1 d .
C20 C 0.28608(15) -0.0649(3) 0.49331(10) 0.0157(4) Uani 1 1 d .
H20 H 0.2562 -0.1199 0.5203 0.019 Uiso 1 1 calc R
C21 C 0.06210(17) -0.2924(3) 0.24279(11) 0.0246(5) Uani 1 1 d .
H21A H 0.0722 -0.3894 0.2660 0.029 Uiso 1 1 calc R
H21B H 0.0601 -0.3219 0.2022 0.029 Uiso 1 1 calc R
C22 C -0.03180(19) -0.2176(4) 0.25149(12) 0.0328(6) Uani 1 1 d .
H22A H -0.0823 -0.2857 0.2343 0.049 Uiso 1 1 calc GR
H22B H -0.0378 -0.1140 0.2333 0.049 Uiso 1 1 calc GR
H22C H -0.0344 -0.2062 0.2924 0.049 Uiso 1 1 calc GR
C23 C 0.16313(18) -0.0690(4) 0.21355(11) 0.0275(6) Uani 1 1 d .
H23A H 0.1707 0.0386 0.2295 0.033 Uiso 1 1 calc R
H23B H 0.1109 -0.0674 0.1820 0.033 Uiso 1 1 calc R
C24 C 0.2523(2) -0.1172(4) 0.18980(12) 0.0302(6) Uani 1 1 d .
H24A H 0.2406 -0.2121 0.1665 0.045 Uiso 1 1 calc GR
H24B H 0.3015 -0.1382 0.2216 0.045 Uiso 1 1 calc GR
H24C H 0.2714 -0.0316 0.1664 0.045 Uiso 1 1 calc GR
C25 C 0.38379(16) 0.0573(3) 0.57245(10) 0.0159(4) Uani 1 1 d .
C26 C 0.33649(16) -0.0184(3) 0.61532(10) 0.0184(5) Uani 1 1 d .
O3 O 0.9501(3) 0.7920(5) 0.54755(12) 0.0767(11) Uani 1 1 d .
C27 C 0.9087(2) 0.7393(4) 0.59607(14) 0.0350(6) Uani 1 1 d .
H27A H 0.9000 0.6238 0.5946 0.042 Uiso 1 1 calc R
H27B H 0.8478 0.7897 0.5959 0.042 Uiso 1 1 calc R
C28 C 0.9751(2) 0.7863(4) 0.65112(14) 0.0380(7) Uani 1 1 d .
H28A H 0.9416 0.8410 0.6787 0.046 Uiso 1 1 calc R
H28B H 1.0070 0.6931 0.6697 0.046 Uiso 1 1 calc R
C29 C 1.0430(3) 0.8967(7) 0.6275(2) 0.0633(12) Uani 1 1 d .
H29A H 1.0236 1.0076 0.6305 0.076 Uiso 1 1 calc R
H29B H 1.1057 0.8842 0.6490 0.076 Uiso 1 1 calc R
C30 C 1.0417(4) 0.8521(7) 0.5676(2) 0.0807(17) Uani 1 1 d .
H30A H 1.0551 0.9446 0.5448 0.097 Uiso 1 1 calc R
H30B H 1.0887 0.7703 0.5642 0.097 Uiso 1 1 calc R

loop_
_atom_site_aniso_label
_atom_site_aniso_U_11
_atom_site_aniso_U_22
_atom_site_aniso_U_33
_atom_site_aniso_U_23
_atom_site_aniso_U_13
_atom_site_aniso_U_12
Cu1 0.0117(2) 0.0168(2) 0.0117(2) 0.00038(11) 0.00117(14) -0.00054(11)
O1 0.0163(7) 0.0203(8) 0.0148(7) 0.0004(6) 0.0022(6) -0.0039(6)
O2 0.0164(8) 0.0235(8) 0.0147(7) -0.0004(6) 0.0006(6) -0.0046(6)
N1 0.0141(8) 0.0172(9) 0.0137(9) 0.0010(7) 0.0020(7) 0.0015(7)
N2 0.0131(8) 0.0184(9) 0.0137(9) 0.0016(7) 0.0025(7) 0.0018(7)
N3 0.0250(10) 0.0291(11) 0.0204(10) 0.0036(8) 0.0064(8) 0.0000(9)
N4 0.0290(11) 0.0383(13) 0.0156(10) -0.0019(9) 0.0011(8) -0.0015(10)
N5 0.0211(10) 0.0353(12) 0.0182(10) -0.0016(9) 0.0003(8) -0.0083(9)
N6 0.0259(11) 0.0368(12) 0.0243(11) -0.0025(10) 0.0084(9) -0.0140(10)
C1 0.0117(9) 0.0163(10) 0.0184(11) -0.0017(9) 0.0025(8) 0.0023(8)
C2 0.0170(10) 0.0208(11) 0.0155(10) -0.0005(9) 0.0029(8) -0.0020(9)
C3 0.0160(10) 0.0222(11) 0.0220(11) -0.0005(9) 0.0052(9) -0.0005(9)
C4 0.0146(10) 0.0191(10) 0.0217(11) -0.0020(9) 0.0000(8) -0.0014(8)
C5 0.0151(10) 0.0174(10) 0.0179(10) -0.0009(8) -0.0012(8) 0.0005(8)
C6 0.0123(10) 0.0158(10) 0.0182(11) -0.0004(8) -0.0003(8) 0.0034(8)
C7 0.0134(10) 0.0194(11) 0.0150(11) -0.0016(8) -0.0012(8) 0.0047(8)
C8 0.0409(17) 0.0443(17) 0.0330(16) 0.0016(13) 0.0110(13) -0.0137(14)
C9 0.0454(18) 0.0454(18) 0.0447(18) 0.0008(15) 0.0133(14) -0.0054(15)
C10 0.0212(12) 0.0280(13) 0.0288(13) -0.0016(10) 0.0097(10) -0.0087(10)
C11 0.0213(13) 0.0396(16) 0.0470(17) -0.0029(13) 0.0102(12) -0.0005(12)
C12 0.0154(10) 0.0188(11) 0.0137(10) 0.0007(8) 0.0031(8) 0.0046(8)
C13 0.0154(10) 0.0223(11) 0.0201(12) 0.0014(9) 0.0040(9) 0.0013(9)
C14 0.0128(10) 0.0184(10) 0.0163(10) -0.0003(8) -0.0009(8) 0.0025(8)
C15 0.0177(10) 0.0249(11) 0.0149(11) 0.0013(9) 0.0024(8) -0.0037(9)
C16 0.0138(10) 0.0230(11) 0.0206(12) -0.0018(9) 0.0011(9) 0.0000(9)
C17 0.0136(10) 0.0197(11) 0.0234(12) 0.0002(9) 0.0014(9) -0.0022(8)
C18 0.0143(10) 0.0180(10) 0.0207(11) 0.0034(9) 0.0026(8) -0.0002(9)
C19 0.0111(9) 0.0163(10) 0.0183(11) 0.0011(8) 0.0013(8) 0.0028(8)
C20 0.0137(9) 0.0157(10) 0.0175(10) 0.0026(8) 0.0024(8) 0.0019(8)
C21 0.0212(12) 0.0319(13) 0.0200(12) -0.0066(10) 0.0011(9) -0.0070(11)
C22 0.0204(12) 0.0526(18) 0.0243(13) -0.0029(12) -0.0001(10) -0.0038(12)
C23 0.0253(12) 0.0330(13) 0.0222(12) 0.0003(10) -0.0030(10) -0.0022(11)
C24 0.0363(15) 0.0330(14) 0.0217(12) -0.0032(11) 0.0060(11) -0.0085(12)
C25 0.0144(10) 0.0181(10) 0.0150(10) 0.0025(8) 0.0017(8) 0.0037(8)
C26 0.0177(10) 0.0223(11) 0.0146(10) 0.0010(9) 0.0004(8) 0.0040(9)
O3 0.089(2) 0.110(3) 0.0332(14) -0.0167(16) 0.0174(15) -0.050(2)
C27 0.0322(14) 0.0348(15) 0.0380(16) -0.0062(12) 0.0048(12) 0.0014(12)
C28 0.0327(15) 0.0443(17) 0.0368(16) -0.0053(14) 0.0047(12) -0.0018(14)
C29 0.044(2) 0.083(3) 0.062(2) -0.004(2) 0.0010(18) -0.025(2)
C30 0.087(4) 0.092(4) 0.070(3) -0.014(3) 0.037(3) -0.049(3)

loop_
_atom_type_symbol
_atom_type_description
_atom_type_scat_dispersion_real
_atom_type_scat_dispersion_imag
_atom_type_scat_source
C C 0.0181 0.0091 'International Tables Vol C Tables 4.2.6.8 and 6.1.1.4'
H H 0.0000 0.0000 'International Tables Vol C Tables 4.2.6.8 and 6.1.1.4'
Cu Cu -1.9646 0.5888 'International Tables Vol C Tables 4.2.6.8 and 6.1.1.4'
N N 0.0311 0.0180 'International Tables Vol C Tables 4.2.6.8 and 6.1.1.4'
O O 0.0492 0.0322 'International Tables Vol C Tables 4.2.6.8 and 6.1.1.4'

loop_
_geom_angle_atom_site_label_1
_geom_angle_atom_site_label_2
_geom_angle_atom_site_label_3
_geom_angle
O1 Cu1 N1 176.72(7)
O1 Cu1 N2 93.78(8)
O2 Cu1 O1 89.34(7)
O2 Cu1 N1 93.07(8)
O2 Cu1 N2 176.73(8)
N2 Cu1 N1 83.77(8)
C1 O1 Cu1 127.30(15)
C14 O2 Cu1 128.30(15)
C20 N1 Cu1 126.38(16)
C20 N1 C25 122.1(2)
C25 N1 Cu1 111.49(15)
C7 N2 Cu1 125.64(16)
C7 N2 C12 122.3(2)
C12 N2 Cu1 111.89(15)
C16 N5 C21 122.9(2)
C16 N5 C23 119.7(2)
C21 N5 C23 116.2(2)
C3 N6 C8 121.4(2)
C3 N6 C10 121.5(2)
C10 N6 C8 117.1(2)
O1 C1 C2 117.7(2)
O1 C1 C6 123.8(2)
C2 C1 C6 118.4(2)
C1 C2 H2 118.6
C3 C2 C1 122.9(2)
C3 C2 H2 118.6
N6 C3 C2 122.2(2)
N6 C3 C4 119.9(2)
C2 C3 C4 117.9(2)
C3 C4 H4 119.9
C5 C4 C3 120.1(2)
C5 C4 H4 119.9
C4 C5 H5 118.4
C4 C5 C6 123.2(2)
C6 C5 H5 118.4
C5 C6 C1 117.5(2)
C7 C6 C1 124.7(2)
C7 C6 C5 117.8(2)
N2 C7 C6 124.5(2)
N2 C7 H7 117.8
C6 C7 H7 117.8
N6 C8 H8A 109.0
N6 C8 H8B 109.0
N6 C8 C9 112.9(3)
H8A C8 H8B 107.8
C9 C8 H8A 109.0
C9 C8 H8B 109.0
C8 C9 H9A 109.5
C8 C9 H9B 109.5
C8 C9 H9C 109.5
H9A C9 H9B 109.5
H9A C9 H9C 109.5
H9B C9 H9C 109.5
N6 C10 H10A 108.7
N6 C10 H10B 108.7
N6 C10 C11 114.1(2)
H10A C10 H10B 107.6
C11 C10 H10A 108.7
C11 C10 H10B 108.7
C10 C11 H11A 109.5
C10 C11 H11B 109.5
C10 C11 H11C 109.5
H11A C11 H11B 109.5
H11A C11 H11C 109.5
H11B C11 H11C 109.5
N2 C12 C13 122.4(2)
C25 C12 N2 116.6(2)
C25 C12 C13 120.9(2)
N4 C13 C12 178.7(3)
O2 C14 C15 117.6(2)
O2 C14 C19 124.1(2)
C15 C14 C19 118.2(2)
C14 C15 H15 118.3
C14 C15 C16 123.3(2)
C16 C15 H15 118.3
N5 C16 C15 121.4(2)
N5 C16 C17 121.2(2)
C15 C16 C17 117.4(2)
C16 C17 H17 119.9
C18 C17 C16 120.2(2)
C18 C17 H17 119.9
C17 C18 H18 118.7
C17 C18 C19 122.6(2)
C19 C18 H18 118.7
C18 C19 C14 118.1(2)
C20 C19 C14 123.9(2)
C20 C19 C18 118.0(2)
N1 C20 C19 124.2(2)
N1 C20 H20 117.9
C19 C20 H20 117.9
N5 C21 H21A 109.3
N5 C21 H21B 109.3
N5 C21 C22 111.7(2)
H21A C21 H21B 107.9
C22 C21 H21A 109.3
C22 C21 H21B 109.3
C21 C22 H22A 109.5
C21 C22 H22B 109.5
C21 C22 H22C 109.5
H22A C22 H22B 109.5
H22A C22 H22C 109.5
H22B C22 H22C 109.5
N5 C23 H23A 109.2
N5 C23 H23B 109.2
N5 C23 C24 112.0(2)
H23A C23 H23B 107.9
C24 C23 H23A 109.2
C24 C23 H23B 109.2
C23 C24 H24A 109.5
C23 C24 H24B 109.5
C23 C24 H24C 109.5
H24A C24 H24B 109.5
H24A C24 H24C 109.5
H24B C24 H24C 109.5
N1 C25 C26 121.7(2)
C12 C25 N1 116.2(2)
C12 C25 C26 122.0(2)
N3 C26 C25 177.1(2)
C27 O3 C30 108.8(3)
O3 C27 H27A 110.2
O3 C27 H27B 110.2
O3 C27 C28 107.6(3)
H27A C27 H27B 108.5
C28 C27 H27A 110.2
C28 C27 H27B 110.2
C27 C28 H28A 111.3
C27 C28 H28B 111.3
H28A C28 H28B 109.2
C29 C28 C27 102.2(3)
C29 C28 H28A 111.3
C29 C28 H28B 111.3
C28 C29 H29A 110.5
C28 C29 H29B 110.5
H29A C29 H29B 108.7
C30 C29 C28 106.1(3)
C30 C29 H29A 110.5
C30 C29 H29B 110.5
O3 C30 C29 106.9(4)
O3 C30 H30A 110.3
O3 C30 H30B 110.3
C29 C30 H30A 110.3
C29 C30 H30B 110.3
H30A C30 H30B 108.6

loop_
_geom_bond_atom_site_label_1
_geom_bond_atom_site_label_2
_geom_bond_distance
Cu1 O1 1.9028(16)
Cu1 O2 1.8934(16)
Cu1 N1 1.9533(19)
Cu1 N2 1.9489(19)
O1 C1 1.307(3)
O2 C14 1.303(3)
N1 C20 1.323(3)
N1 C25 1.390(3)
N2 C7 1.321(3)
N2 C12 1.378(3)
N3 C26 1.148(3)
N4 C13 1.150(4)
N5 C16 1.351(3)
N5 C21 1.471(3)
N5 C23 1.489(4)
N6 C3 1.362(3)
N6 C8 1.479(4)
N6 C10 1.461(3)
C1 C2 1.408(3)
C1 C6 1.442(3)
C2 H2 0.9300
C2 C3 1.405(3)
C3 C4 1.439(3)
C4 H4 0.9300
C4 C5 1.353(3)
C5 H5 0.9300
C5 C6 1.434(3)
C6 C7 1.396(3)
C7 H7 0.9300
C8 H8A 0.9700
C8 H8B 0.9700
C8 C9 1.497(5)
C9 H9A 0.9600
C9 H9B 0.9600
C9 H9C 0.9600
C10 H10A 0.9700
C10 H10B 0.9700
C10 C11 1.520(4)
C11 H11A 0.9600
C11 H11B 0.9600
C11 H11C 0.9600
C12 C13 1.436(3)
C12 C25 1.374(3)
C14 C15 1.403(3)
C14 C19 1.440(3)
C15 H15 0.9300
C15 C16 1.403(3)
C16 C17 1.444(3)
C17 H17 0.9300
C17 C18 1.361(3)
C18 H18 0.9300
C18 C19 1.426(3)
C19 C20 1.406(3)
C20 H20 0.9300
C21 H21A 0.9700
C21 H21B 0.9700
C21 C22 1.525(4)
C22 H22A 0.9600
C22 H22B 0.9600
C22 H22C 0.9600
C23 H23A 0.9700
C23 H23B 0.9700
C23 C24 1.520(4)
C24 H24A 0.9600
C24 H24B 0.9600
C24 H24C 0.9600
C25 C26 1.430(3)
O3 C27 1.418(4)
O3 C30 1.420(6)
C27 H27A 0.9700
C27 H27B 0.9700
C27 C28 1.531(4)
C28 H28A 0.9700
C28 H28B 0.9700
C28 C29 1.500(5)
C29 H29A 0.9700
C29 H29B 0.9700
C29 C30 1.438(7)
C30 H30A 0.9700
C30 H30B 0.9700
